data_4340592
loop_
_publ_author_name
'Swarnakar, Anindya K.'
'McDonald, Sean M.'
'Deutsch, Kelsey C.'
'Choi, Paul'
'Ferguson, Michael J.'
'McDonald, Robert'
'Rivard, Eric'

_publ_section_title
;
 Application of the Donor-Acceptor Concept to Intercept Low Oxidation
 State Group 14 Element Hydrides using a Wittig Reagent as a Lewis Base.
;
_journal_issue 16
_journal_name_full 'Inorganic chemistry'
_journal_page_first 8662
_journal_page_last 8671
_journal_paper_doi 10.1021/ic501265k
_journal_volume 53
_journal_year 2014
_chemical_formula_moiety 'C26 H21 Cl2 Ge O5 P W'
_chemical_formula_sum 'C26 H21 Cl2 Ge O5 P W'
_chemical_formula_weight 771.74
_chemical_name_common 8
_chemical_name_systematic
; 
 ? 
;
_space_group_crystal_system monoclinic
_space_group_IT_number 15
_space_group_name_Hall '-I 2ya'
_space_group_name_H-M_alt 'I 1 2/a 1'
_symmetry_space_group_name_Hall '-I 2ya'
_symmetry_space_group_name_H-M 'I 1 2/a 1'
_atom_sites_solution_hydrogens geom
_audit_creation_method SHELXL-2013
_cell_angle_alpha 90
_cell_angle_beta 97.2299(3)
_cell_angle_gamma 90
_cell_formula_units_Z 8
_cell_length_a 14.2653(4)
_cell_length_b 12.4535(3)
_cell_length_c 31.0261(8)
_cell_measurement_reflns_used 9182
_cell_measurement_temperature 173(2)
_cell_measurement_theta_max 27.50
_cell_measurement_theta_min 2.45
_cell_volume 5468.1(2)
_computing_cell_refinement 'Bruker SAINT'
_computing_data_collection 'Bruker APEX2'
_computing_data_reduction 'Bruker SAINT'
_computing_molecular_graphics 'Bruker SHELXTL'
_computing_publication_material 'Bruker SHELXTL'
_computing_structure_refinement 'SHELXL-2013 (Sheldrick, 2013)'
_computing_structure_solution 'DIRDIF-2008 (Beurskens et al., 2008)'
_diffrn_ambient_temperature 173(2)
_diffrn_measured_fraction_theta_full 1.000
_diffrn_measured_fraction_theta_max 0.998
_diffrn_measurement_device_type 'Bruker APEX-II CCD'
_diffrn_measurement_method '\w scans'
_diffrn_radiation_type MoK\a
_diffrn_radiation_wavelength 0.71073
_diffrn_reflns_av_R_equivalents 0.0122
_diffrn_reflns_av_unetI/netI 0.0107
_diffrn_reflns_Laue_measured_fraction_full 1.000
_diffrn_reflns_Laue_measured_fraction_max 0.998
_diffrn_reflns_limit_h_max 18
_diffrn_reflns_limit_h_min -18
_diffrn_reflns_limit_k_max 16
_diffrn_reflns_limit_k_min -16
_diffrn_reflns_limit_l_max 40
_diffrn_reflns_limit_l_min -40
_diffrn_reflns_number 24150
_diffrn_reflns_point_group_measured_fraction_full 1.000
_diffrn_reflns_point_group_measured_fraction_max 0.998
_diffrn_reflns_theta_full 25.242
_diffrn_reflns_theta_max 27.557
_diffrn_reflns_theta_min 1.764
_exptl_absorpt_coefficient_mu 5.592
_exptl_absorpt_correction_T_max 0.6592
_exptl_absorpt_correction_T_min 0.2454
_exptl_absorpt_correction_type integration
_exptl_absorpt_process_details 'SADABS (Sheldrick, 2008)'
_exptl_crystal_colour colourless
_exptl_crystal_density_diffrn 1.875
_exptl_crystal_description prism
_exptl_crystal_F_000 2976
_exptl_crystal_size_max 0.326
_exptl_crystal_size_mid 0.321
_exptl_crystal_size_min 0.106
_refine_diff_density_max 0.518
_refine_diff_density_min -0.391
_refine_diff_density_rms 0.058
_refine_ls_extinction_method none
_refine_ls_goodness_of_fit_ref 1.049
_refine_ls_hydrogen_treatment constr
_refine_ls_matrix_type full
_refine_ls_number_parameters 325
_refine_ls_number_reflns 6334
_refine_ls_number_restraints 0
_refine_ls_restrained_S_all 1.049
_refine_ls_R_factor_all 0.0138
_refine_ls_R_factor_gt 0.0129
_refine_ls_shift/su_max 0.003
_refine_ls_shift/su_mean 0.000
_refine_ls_structure_factor_coef Fsqd
_refine_ls_weighting_details 'w=1/[\s^2^(Fo^2^)+(0.0149P)^2^+5.7657P] where P=(Fo^2^+2Fc^2^)/3'
_refine_ls_weighting_scheme calc
_refine_ls_wR_factor_gt 0.0308
_refine_ls_wR_factor_ref 0.0311
_reflns_Friedel_coverage 0.000
_reflns_number_gt 6063
_reflns_number_total 6334
_reflns_threshold_expression 'I > 2\s(I)'
_cod_data_source_file ic501265k_si_002.cif
_cod_data_source_block riv13a3
_cod_depositor_comments 'Adding full bibliography for 4340585--4340595.cif.'
_cod_database_code 4340592
_shelx_space_group_comment
; 
The symmetry employed for this shelxl refinement is uniquely defined 
by the following loop, which should always be used as a source of 
symmetry information in preference to the above space-group names. 
They are only intended as comments. 
;
_shelx_estimated_absorpt_t_min 0.263
_shelx_estimated_absorpt_t_max 0.589
_shelxl_version_number 2013-4

loop_
_space_group_symop_operation_xyz
'x, y, z'
'-x+1/2, y, -z'
'x+1/2, y+1/2, z+1/2'
'-x+1, y+1/2, -z+1/2'
'-x, -y, -z'
'x-1/2, -y, z'
'-x+1/2, -y+1/2, -z+1/2'
'x, -y+1/2, z+1/2'

loop_
_atom_site_label
_atom_site_type_symbol
_atom_site_fract_x
_atom_site_fract_y
_atom_site_fract_z
_atom_site_U_iso_or_equiv
_atom_site_adp_type
_atom_site_occupancy
_atom_site_site_symmetry_order
_atom_site_calc_flag
_atom_site_refinement_flags_posn
_atom_site_refinement_flags_adp
W W -0.04244(2) 0.43049(2) 0.08722(2) 0.02012(2) Uani 1 1 d . .
Ge Ge 0.04079(2) 0.27917(2) 0.13520(2) 0.01683(4) Uani 1 1 d . .
Cl1 Cl -0.00351(3) 0.28320(4) 0.20256(2) 0.02881(9) Uani 1 1 d . .
Cl2 Cl -0.01558(3) 0.11405(3) 0.11992(2) 0.02635(8) Uani 1 1 d . .
P P 0.24185(3) 0.13450(3) 0.14213(2) 0.01721(8) Uani 1 1 d . .
O1 O -0.15637(11) 0.61216(13) 0.03265(5) 0.0469(4) Uani 1 1 d . .
O2 O -0.01362(17) 0.56199(12) 0.17548(5) 0.0640(6) Uani 1 1 d . .
O3 O 0.13523(11) 0.54232(14) 0.05370(5) 0.0489(4) Uani 1 1 d . .
O4 O -0.05255(15) 0.27299(13) 0.00650(5) 0.0604(5) Uani 1 1 d . .
O5 O -0.22621(11) 0.32655(18) 0.11773(7) 0.0741(6) Uani 1 1 d . .
C1 C -0.11637(13) 0.54531(15) 0.05254(6) 0.0311(4) Uani 1 1 d . .
C2 C -0.02450(15) 0.51779(15) 0.14306(6) 0.0352(4) Uani 1 1 d . .
C3 C 0.07346(13) 0.50013(15) 0.06661(6) 0.0290(4) Uani 1 1 d . .
C4 C -0.05046(14) 0.33030(15) 0.03530(6) 0.0341(4) Uani 1 1 d . .
C5 C -0.16067(13) 0.36411(18) 0.10632(7) 0.0414(5) Uani 1 1 d . .
C6 C 0.18674(10) 0.26470(12) 0.14996(5) 0.0191(3) Uani 1 1 d . .
C7 C 0.21674(12) 0.30182(14) 0.19703(6) 0.0271(4) Uani 1 1 d . .
H7A H 0.1917 0.2519 0.2171 0.033 Uiso 1 1 calc R U
H7B H 0.1918 0.3739 0.2010 0.033 Uiso 1 1 calc R U
H7C H 0.2859 0.3032 0.2029 0.033 Uiso 1 1 calc R U
C8 C 0.22825(12) 0.34797(14) 0.12055(6) 0.0291(4) Uani 1 1 d . .
H8A H 0.2123 0.3273 0.0900 0.035 Uiso 1 1 calc R U
H8B H 0.2971 0.3504 0.1278 0.035 Uiso 1 1 calc R U
H8C H 0.2017 0.4190 0.1252 0.035 Uiso 1 1 calc R U
C11 C 0.23165(11) 0.04315(12) 0.18655(5) 0.0195(3) Uani 1 1 d . .
C12 C 0.15401(12) 0.04691(13) 0.20974(5) 0.0225(3) Uani 1 1 d . .
H12 H 0.1038 0.0957 0.2014 0.027 Uiso 1 1 calc R U
C13 C 0.15021(13) -0.02067(14) 0.24494(6) 0.0283(4) Uani 1 1 d . .
H13 H 0.0977 -0.0174 0.2609 0.034 Uiso 1 1 calc R U
C14 C 0.22240(14) -0.09275(15) 0.25685(6) 0.0324(4) Uani 1 1 d . .
H14 H 0.2198 -0.1383 0.2812 0.039 Uiso 1 1 calc R U
C15 C 0.29850(14) -0.09881(15) 0.23337(6) 0.0342(4) Uani 1 1 d . .
H15 H 0.3474 -0.1495 0.2414 0.041 Uiso 1 1 calc R U
C16 C 0.30366(13) -0.03124(14) 0.19823(6) 0.0273(4) Uani 1 1 d . .
H16 H 0.3560 -0.0355 0.1822 0.033 Uiso 1 1 calc R U
C21 C 0.19873(11) 0.07185(13) 0.09103(5) 0.0223(3) Uani 1 1 d . .
C22 C 0.14942(12) 0.12863(17) 0.05679(6) 0.0302(4) Uani 1 1 d . .
H22 H 0.1370 0.2030 0.0599 0.036 Uiso 1 1 calc R U
C23 C 0.11837(13) 0.07628(18) 0.01806(6) 0.0371(5) Uani 1 1 d . .
H23 H 0.0846 0.1151 -0.0053 0.045 Uiso 1 1 calc R U
C24 C 0.13626(13) -0.03143(19) 0.01331(6) 0.0376(5) Uani 1 1 d . .
H24 H 0.1144 -0.0668 -0.0132 0.045 Uiso 1 1 calc R U
C25 C 0.18608(14) -0.08815(17) 0.04710(7) 0.0367(4) Uani 1 1 d . .
H25 H 0.1987 -0.1624 0.0437 0.044 Uiso 1 1 calc R U
C26 C 0.21758(13) -0.03707(15) 0.08588(6) 0.0286(4) Uani 1 1 d . .
H26 H 0.2520 -0.0761 0.1090 0.034 Uiso 1 1 calc R U
C31 C 0.36671(10) 0.15667(13) 0.14107(5) 0.0201(3) Uani 1 1 d . .
C32 C 0.40070(12) 0.16789(15) 0.10117(6) 0.0272(4) Uani 1 1 d . .
H32 H 0.3594 0.1587 0.0749 0.033 Uiso 1 1 calc R U
C33 C 0.49532(13) 0.19266(17) 0.09992(6) 0.0345(4) Uani 1 1 d . .
H33 H 0.5187 0.2005 0.0727 0.041 Uiso 1 1 calc R U
C34 C 0.55536(12) 0.20588(16) 0.13800(7) 0.0337(4) Uani 1 1 d . .
H34 H 0.6202 0.2219 0.1370 0.040 Uiso 1 1 calc R U
C35 C 0.52163(12) 0.19589(14) 0.17762(6) 0.0291(4) Uani 1 1 d . .
H35 H 0.5632 0.2058 0.2037 0.035 Uiso 1 1 calc R U
C36 C 0.42750(11) 0.17148(13) 0.17950(5) 0.0238(3) Uani 1 1 d . .
H36 H 0.4045 0.1649 0.2068 0.029 Uiso 1 1 calc R U

loop_
_atom_site_aniso_label
_atom_site_aniso_U_11
_atom_site_aniso_U_22
_atom_site_aniso_U_33
_atom_site_aniso_U_23
_atom_site_aniso_U_13
_atom_site_aniso_U_12
W 0.01925(4) 0.02028(4) 0.02051(4) 0.00052(2) 0.00128(2) 0.00251(2)
Ge 0.01581(7) 0.01817(8) 0.01680(8) 0.00011(6) 0.00321(6) 0.00003(6)
Cl1 0.0318(2) 0.0349(2) 0.02191(19) 0.00065(16) 0.01181(16) 0.00439(17)
Cl2 0.02369(18) 0.02245(19) 0.0337(2) -0.00363(16) 0.00655(16) -0.00598(15)
P 0.01635(17) 0.02089(19) 0.01466(18) 0.00202(14) 0.00299(14) -0.00022(14)
O1 0.0531(9) 0.0452(9) 0.0407(8) 0.0084(7) -0.0008(7) 0.0235(7)
O2 0.1309(18) 0.0314(8) 0.0324(8) -0.0075(7) 0.0207(10) -0.0058(9)
O3 0.0371(8) 0.0591(10) 0.0501(9) 0.0269(8) 0.0032(7) -0.0101(7)
O4 0.0999(14) 0.0386(9) 0.0365(9) -0.0146(7) -0.0155(9) 0.0078(9)
O5 0.0286(8) 0.0939(15) 0.1009(16) 0.0418(13) 0.0121(9) -0.0083(9)
C1 0.0320(9) 0.0329(9) 0.0283(9) 0.0000(7) 0.0032(7) 0.0087(8)
C2 0.0568(12) 0.0221(9) 0.0288(10) 0.0015(7) 0.0133(9) 0.0032(8)
C3 0.0303(9) 0.0304(9) 0.0247(9) 0.0059(7) -0.0027(7) 0.0013(7)
C4 0.0439(11) 0.0253(9) 0.0296(10) 0.0010(7) -0.0085(8) 0.0035(8)
C5 0.0243(9) 0.0479(12) 0.0515(13) 0.0156(10) 0.0025(9) 0.0031(8)
C6 0.0164(7) 0.0185(7) 0.0220(8) 0.0025(6) 0.0011(6) -0.0005(6)
C7 0.0254(8) 0.0245(8) 0.0294(9) -0.0064(7) -0.0053(7) 0.0003(7)
C8 0.0195(8) 0.0260(9) 0.0421(10) 0.0122(8) 0.0050(7) -0.0022(7)
C11 0.0246(8) 0.0183(7) 0.0160(7) 0.0009(6) 0.0039(6) -0.0015(6)
C12 0.0237(8) 0.0219(8) 0.0224(8) -0.0008(6) 0.0048(6) -0.0028(6)
C13 0.0363(9) 0.0269(9) 0.0234(8) -0.0004(7) 0.0109(7) -0.0087(7)
C14 0.0471(11) 0.0247(8) 0.0255(9) 0.0075(7) 0.0047(8) -0.0066(8)
C15 0.0409(10) 0.0248(9) 0.0367(10) 0.0104(8) 0.0041(8) 0.0064(8)
C16 0.0294(9) 0.0255(8) 0.0280(9) 0.0042(7) 0.0076(7) 0.0040(7)
C21 0.0188(7) 0.0322(9) 0.0165(7) -0.0027(6) 0.0044(6) -0.0025(6)
C22 0.0270(9) 0.0435(11) 0.0203(8) 0.0003(7) 0.0034(7) 0.0042(8)
C23 0.0269(9) 0.0658(14) 0.0183(8) -0.0008(8) 0.0015(7) 0.0007(9)
C24 0.0279(9) 0.0615(13) 0.0239(9) -0.0132(9) 0.0059(7) -0.0120(9)
C25 0.0374(10) 0.0399(11) 0.0337(10) -0.0128(8) 0.0084(8) -0.0100(8)
C26 0.0284(9) 0.0314(9) 0.0262(9) -0.0034(7) 0.0043(7) -0.0061(7)
C31 0.0164(7) 0.0229(8) 0.0213(8) 0.0031(6) 0.0035(6) 0.0016(6)
C32 0.0215(8) 0.0381(10) 0.0223(8) 0.0010(7) 0.0043(6) 0.0009(7)
C33 0.0246(9) 0.0487(12) 0.0330(10) 0.0005(8) 0.0138(8) -0.0017(8)
C34 0.0176(8) 0.0357(10) 0.0486(12) 0.0003(9) 0.0074(8) -0.0003(7)
C35 0.0215(8) 0.0271(9) 0.0367(10) 0.0004(7) -0.0048(7) 0.0016(7)
C36 0.0232(8) 0.0254(8) 0.0222(8) 0.0029(6) 0.0008(6) 0.0021(6)

loop_
_atom_type_symbol
_atom_type_description
_atom_type_scat_dispersion_real
_atom_type_scat_dispersion_imag
_atom_type_scat_source
C C 0.0033 0.0016 'International Tables Vol C Tables 4.2.6.8 and 6.1.1.4'
H H 0.0000 0.0000 'International Tables Vol C Tables 4.2.6.8 and 6.1.1.4'
O O 0.0106 0.0060 'International Tables Vol C Tables 4.2.6.8 and 6.1.1.4'
P P 0.1023 0.0942 'International Tables Vol C Tables 4.2.6.8 and 6.1.1.4'
Cl Cl 0.1484 0.1585 'International Tables Vol C Tables 4.2.6.8 and 6.1.1.4'
Ge Ge 0.1547 1.8001 'International Tables Vol C Tables 4.2.6.8 and 6.1.1.4'
W W -0.8490 6.8722 'International Tables Vol C Tables 4.2.6.8 and 6.1.1.4'

loop_
_geom_angle_atom_site_label_1
_geom_angle_atom_site_label_2
_geom_angle_atom_site_label_3
_geom_angle
C1 W C4 92.25(7)
C1 W C5 92.68(8)
C4 W C5 90.88(9)
C1 W C2 94.42(8)
C4 W C2 173.31(7)
C5 W C2 89.37(9)
C1 W C3 85.47(7)
C4 W C3 88.83(8)
C5 W C3 178.11(7)
C2 W C3 91.13(8)
C1 W Ge 175.25(5)
C4 W Ge 89.13(5)
C5 W Ge 82.75(6)
C2 W Ge 84.26(5)
C3 W Ge 99.11(5)
C6 Ge Cl2 106.84(4)
C6 Ge Cl1 100.77(4)
Cl2 Ge Cl1 94.679(17)
C6 Ge W 124.17(4)
Cl2 Ge W 114.818(13)
Cl1 Ge W 110.714(13)
C21 P C31 106.14(7)
C21 P C11 110.29(8)
C31 P C11 106.51(7)
C21 P C6 113.26(7)
C31 P C6 107.92(7)
C11 P C6 112.27(7)
O1 C1 W 178.21(18)
O2 C2 W 176.55(17)
O3 C3 W 176.49(16)
O4 C4 W 178.13(19)
O5 C5 W 178.8(2)
C7 C6 C8 106.06(14)
C7 C6 P 108.59(11)
C8 C6 P 108.21(11)
C7 C6 Ge 109.47(10)
C8 C6 Ge 104.98(10)
P C6 Ge 118.78(8)
C12 C11 C16 119.61(15)
C12 C11 P 121.16(12)
C16 C11 P 119.22(12)
C13 C12 C11 119.90(16)
C14 C13 C12 120.27(16)
C13 C14 C15 120.18(16)
C14 C15 C16 120.25(17)
C15 C16 C11 119.76(16)
C22 C21 C26 119.52(16)
C22 C21 P 122.34(13)
C26 C21 P 118.13(14)
C23 C22 C21 119.83(18)
C24 C23 C22 120.43(19)
C23 C24 C25 120.03(18)
C24 C25 C26 120.2(2)
C25 C26 C21 119.98(19)
C32 C31 C36 119.86(14)
C32 C31 P 119.07(12)
C36 C31 P 120.85(12)
C33 C32 C31 119.69(16)
C34 C33 C32 120.21(17)
C33 C34 C35 120.22(16)
C34 C35 C36 120.37(17)
C35 C36 C31 119.64(16)

loop_
_geom_bond_atom_site_label_1
_geom_bond_atom_site_label_2
_geom_bond_distance
W C1 2.0072(18)
W C4 2.0293(19)
W C5 2.032(2)
W C2 2.0342(19)
W C3 2.0397(18)
W Ge 2.59459(17)
Ge C6 2.0826(15)
Ge Cl2 2.2369(4)
Ge Cl1 2.2588(4)
P C21 1.8041(17)
P C31 1.8068(15)
P C11 1.8070(16)
P C6 1.8315(16)
O1 C1 1.145(2)
O2 C2 1.140(2)
O3 C3 1.141(2)
O4 C4 1.141(2)
O5 C5 1.141(2)
C6 C7 1.540(2)
C6 C8 1.547(2)
C11 C12 1.395(2)
C11 C16 1.397(2)
C12 C13 1.385(2)
C13 C14 1.381(3)
C14 C15 1.383(3)
C15 C16 1.387(2)
C21 C22 1.391(2)
C21 C26 1.396(3)
C22 C23 1.390(3)
C23 C24 1.377(3)
C24 C25 1.384(3)
C25 C26 1.385(3)
C31 C32 1.392(2)
C31 C36 1.395(2)
C32 C33 1.390(2)
C33 C34 1.379(3)
C34 C35 1.381(3)
C35 C36 1.385(2)

loop_
_geom_torsion_atom_site_label_1
_geom_torsion_atom_site_label_2
_geom_torsion_atom_site_label_3
_geom_torsion_atom_site_label_4
_geom_torsion
C1 W Ge C6 -157.1(7)
C4 W Ge C6 95.88(8)
C5 W Ge C6 -173.12(9)
C2 W Ge C6 -83.03(8)
C3 W Ge C6 7.21(7)
C1 W Ge Cl2 68.5(7)
C4 W Ge Cl2 -38.53(6)
C5 W Ge Cl2 52.47(7)
C2 W Ge Cl2 142.57(6)
C3 W Ge Cl2 -127.20(5)
C1 W Ge Cl1 -37.2(7)
C4 W Ge Cl1 -144.25(6)
C5 W Ge Cl1 -53.25(7)
C2 W Ge Cl1 36.85(6)
C3 W Ge Cl1 127.08(5)
C4 W C1 O1 -100(6)
C5 W C1 O1 169(86)
C2 W C1 O1 80(6)
C3 W C1 O1 -11(6)
Ge W C1 O1 153(5)
C1 W C2 O2 159(3)
C4 W C2 O2 -26(4)
C5 W C2 O2 66(3)
C3 W C2 O2 -115(3)
Ge W C2 O2 -16(3)
C1 W C3 O3 -8(3)
C4 W C3 O3 84(3)
C5 W C3 O3 3(5)
C2 W C3 O3 -102(3)
Ge W C3 O3 173(82)
C1 W C4 O4 144(6)
C5 W C4 O4 -123(6)
C2 W C4 O4 -31(6)
C3 W C4 O4 59(6)
Ge W C4 O4 -40(6)
C1 W C5 O5 -141(12)
C4 W C5 O5 127(12)
C2 W C5 O5 -47(12)
C3 W C5 O5 -152(11)
Ge W C5 O5 38(12)
C21 P C6 C7 171.13(11)
C31 P C6 C7 -71.67(12)
C11 P C6 C7 45.41(13)
C21 P C6 C8 -74.16(13)
C31 P C6 C8 43.04(13)
C11 P C6 C8 160.12(11)
C21 P C6 Ge 45.27(11)
C31 P C6 Ge 162.46(8)
C11 P C6 Ge -80.46(10)
Cl2 Ge C6 C7 -118.45(10)
Cl1 Ge C6 C7 -20.15(11)
W Ge C6 C7 104.20(10)
Cl2 Ge C6 C8 128.07(10)
Cl1 Ge C6 C8 -133.63(10)
W Ge C6 C8 -9.28(13)
Cl2 Ge C6 P 7.00(9)
Cl1 Ge C6 P 105.30(8)
W Ge C6 P -130.35(6)
C21 P C11 C12 -95.94(14)
C31 P C11 C12 149.30(13)
C6 P C11 C12 31.38(16)
C21 P C11 C16 85.11(15)
C31 P C11 C16 -29.65(15)
C6 P C11 C16 -147.57(13)
C16 C11 C12 C13 2.0(2)
P C11 C12 C13 -176.95(13)
C11 C12 C13 C14 -0.8(3)
C12 C13 C14 C15 -0.8(3)
C13 C14 C15 C16 1.2(3)
C14 C15 C16 C11 0.0(3)
C12 C11 C16 C15 -1.6(3)
P C11 C16 C15 177.40(15)
C31 P C21 C22 -101.70(15)
C11 P C21 C22 143.31(14)
C6 P C21 C22 16.53(16)
C31 P C21 C26 77.09(15)
C11 P C21 C26 -37.90(16)
C6 P C21 C26 -164.68(13)
C26 C21 C22 C23 0.8(3)
P C21 C22 C23 179.61(14)
C21 C22 C23 C24 -0.1(3)
C22 C23 C24 C25 -0.5(3)
C23 C24 C25 C26 0.4(3)
C24 C25 C26 C21 0.3(3)
C22 C21 C26 C25 -0.9(3)
P C21 C26 C25 -179.74(14)
C21 P C31 C32 25.98(16)
C11 P C31 C32 143.52(14)
C6 P C31 C32 -95.73(15)
C21 P C31 C36 -159.38(13)
C11 P C31 C36 -41.84(15)
C6 P C31 C36 78.91(15)
C36 C31 C32 C33 0.7(3)
P C31 C32 C33 175.38(14)
C31 C32 C33 C34 0.1(3)
C32 C33 C34 C35 -0.8(3)
C33 C34 C35 C36 0.6(3)
C34 C35 C36 C31 0.2(3)
C32 C31 C36 C35 -0.8(2)
P C31 C36 C35 -175.44(13)
